data_2216549
loop_
_publ_author_name
'Zhang, Wan-Ju'
'Li, Yan-Tuan'
'Wu, Zhi-Yong'

_publ_section_title
;
 Aqua(5-nitro-1<i>H</i>-benzimidazole)(oxydiacetato)copper(II)
;
_journal_coeditor_code HK2356
_journal_issue 12
_journal_name_full 'Acta Crystallographica Section E'
_journal_page_first m2962
_journal_page_last m2963
_journal_paper_doi 10.1107/S1600536807055225
_journal_volume 63
_journal_year 2007
_chemical_formula_iupac '[Cu (C4 H4 O5) (C7 H5 N3 O2) (H2 O)]'
_chemical_formula_moiety 'C11 H11 Cu N3 O8'
_chemical_formula_sum 'C11 H11 Cu N3 O8'
_chemical_formula_weight 376.77
_chemical_name_systematic
;
Aqua(6-nitro-1H-benzimidazole)(oxydiacetato)copper(II)
;
_space_group_IT_number 2
_symmetry_cell_setting triclinic
_symmetry_space_group_name_Hall '-P 1'
_symmetry_space_group_name_H-M 'P -1'
_atom_sites_solution_hydrogens geom
_atom_sites_solution_primary direct
_atom_sites_solution_secondary difmap
_cell_angle_alpha 68.694(5)
_cell_angle_beta 87.316(5)
_cell_angle_gamma 84.623(5)
_cell_formula_units_Z 2
_cell_length_a 6.961(3)
_cell_length_b 9.190(4)
_cell_length_c 11.691(5)
_cell_measurement_reflns_used 1984
_cell_measurement_temperature 298(2)
_cell_measurement_theta_max 27.875
_cell_measurement_theta_min 2.387
_cell_volume 693.6(5)
_computing_cell_refinement 'SAINT (Bruker, 2002)'
_computing_data_collection 'SMART (Bruker, 2002)'
_computing_data_reduction 'SAINT (Bruker, 2002)'
_computing_molecular_graphics 'ORTEP-3 for Windows (Farrugia, 1997) and CAMERON (Watkin <i>et al.</i>, 1993)'
_computing_publication_material 'WINGX (Farrugia, 1999)'
_computing_structure_refinement 'SHELXL97 (Sheldrick, 1997)'
_computing_structure_solution 'SHELXS97 (Sheldrick, 1997)'
_diffrn_ambient_temperature 298(2)
_diffrn_measured_fraction_theta_full 0.983
_diffrn_measured_fraction_theta_max 0.983
_diffrn_measurement_device_type 'Bruker CCD area-detector diffractometer'
_diffrn_measurement_method '\f and \w scans'
_diffrn_radiation_monochromator graphite
_diffrn_radiation_source 'fine-focus sealed tube'
_diffrn_radiation_type MoK\a
_diffrn_radiation_wavelength 0.71073
_diffrn_reflns_av_R_equivalents 0.0149
_diffrn_reflns_av_sigmaI/netI 0.0305
_diffrn_reflns_limit_h_max 8
_diffrn_reflns_limit_h_min -8
_diffrn_reflns_limit_k_max 11
_diffrn_reflns_limit_k_min -5
_diffrn_reflns_limit_l_max 14
_diffrn_reflns_limit_l_min -13
_diffrn_reflns_number 3708
_diffrn_reflns_theta_full 25.24
_diffrn_reflns_theta_max 25.24
_diffrn_reflns_theta_min 1.87
_diffrn_standards_decay_% 0
_diffrn_standards_interval_time 0
_diffrn_standards_number 0
_exptl_absorpt_coefficient_mu 1.624
_exptl_absorpt_correction_T_max 0.6682
_exptl_absorpt_correction_T_min 0.5095
_exptl_absorpt_correction_type multi-scan
_exptl_absorpt_process_details '(SADABS; Sheldrick, 2003)'
_exptl_crystal_colour green
_exptl_crystal_density_diffrn 1.804
_exptl_crystal_density_method 'not measured'
_exptl_crystal_description block
_exptl_crystal_F_000 382
_exptl_crystal_size_max 0.48
_exptl_crystal_size_mid 0.31
_exptl_crystal_size_min 0.27
_refine_diff_density_max 0.517
_refine_diff_density_min -0.351
_refine_ls_extinction_method none
_refine_ls_goodness_of_fit_ref 1.062
_refine_ls_hydrogen_treatment constr
_refine_ls_matrix_type full
_refine_ls_number_parameters 208
_refine_ls_number_reflns 2470
_refine_ls_number_restraints 0
_refine_ls_restrained_S_all 1.062
_refine_ls_R_factor_all 0.0419
_refine_ls_R_factor_gt 0.0310
_refine_ls_shift/su_max 0.001
_refine_ls_shift/su_mean 0.000
_refine_ls_structure_factor_coef Fsqd
_refine_ls_weighting_details 'calc w=1/[\s^2^(Fo^2^)+(0.0392P)^2^+0.3047P] where P=(Fo^2^+2Fc^2^)/3'
_refine_ls_weighting_scheme calc
_refine_ls_wR_factor_gt 0.0750
_refine_ls_wR_factor_ref 0.0820
_reflns_number_gt 2007
_reflns_number_total 2470
_reflns_threshold_expression I>2\s(I)
_cod_data_source_file hk2356.cif
_cod_data_source_block I
_cod_database_code 2216549
_cod_database_fobs_code 2216549

loop_
_symmetry_equiv_pos_as_xyz
'x, y, z'
'-x, -y, -z'

loop_
_atom_site_type_symbol
_atom_site_label
_atom_site_fract_x
_atom_site_fract_y
_atom_site_fract_z
_atom_site_U_iso_or_equiv
_atom_site_adp_type
_atom_site_calc_flag
_atom_site_refinement_flags
_atom_site_occupancy
Cu Cu1 0.24432(5) 0.75145(4) 0.25300(3) 0.03187(13) Uani d . 1
O O1 0.4483(3) 0.8870(2) 0.24224(16) 0.0340(5) Uani d . 1
O O2 0.5871(3) 1.0114(3) 0.34360(18) 0.0491(6) Uani d . 1
O O3 0.2009(3) 0.7724(3) 0.41289(19) 0.0483(6) Uani d . 1
O O4 -0.0046(3) 0.6608(3) 0.29471(18) 0.0417(5) Uani d . 1
O O5 -0.2437(3) 0.6150(3) 0.43260(18) 0.0455(5) Uani d . 1
O O6 0.1047(4) 0.1687(3) 0.2491(2) 0.0640(7) Uani d . 1
O O7 0.1297(4) 0.1101(3) 0.0858(3) 0.0603(7) Uani d . 1
O O8 0.4380(3) 0.5216(2) 0.34517(17) 0.0410(5) Uani d . 1
H H1W 0.3824 0.4730 0.4061 0.080 Uiso d R 1
H H2W 0.5309 0.5511 0.3624 0.080 Uiso d R 1
N N1 0.2740(3) 0.7418(3) 0.08959(19) 0.0281(5) Uani d . 1
N N2 0.3290(3) 0.8066(3) -0.1096(2) 0.0337(5) Uani d . 1
N N3 0.1424(4) 0.2014(3) 0.1398(3) 0.0449(7) Uani d . 1
C C1 0.4652(4) 0.9264(3) 0.3348(2) 0.0333(6) Uani d . 1
C C2 0.3239(4) 0.8678(3) 0.4418(2) 0.0360(7) Uani d . 1
H H2A 0.3932 0.8077 0.5166 0.043 Uiso calc R 1
H H2B 0.2491 0.9556 0.4541 0.043 Uiso calc R 1
C C3 0.0111(4) 0.7501(4) 0.4616(3) 0.0388(7) Uani d . 1
H H3A -0.0585 0.8502 0.4520 0.047 Uiso calc R 1
H H3B 0.0150 0.6861 0.5483 0.047 Uiso calc R 1
C C4 -0.0883(4) 0.6686(3) 0.3913(2) 0.0331(6) Uani d . 1
H H2 0.3554 0.8634 -0.1842 0.040 Uiso calc R 1
C C5 0.3159(4) 0.8532(3) -0.0143(2) 0.0325(6) Uani d . 1
H H5 0.3345 0.9547 -0.0204 0.039 Uiso calc R 1
C C6 0.2930(4) 0.6519(3) -0.0676(2) 0.0294(6) Uani d . 1
C C7 0.2858(4) 0.5453(4) -0.1271(3) 0.0367(7) Uani d . 1
H H7 0.3115 0.5737 -0.2108 0.044 Uiso calc R 1
C C8 0.2395(4) 0.3980(4) -0.0573(3) 0.0381(7) Uani d . 1
H H8 0.2332 0.3234 -0.0932 0.046 Uiso calc R 1
C C9 0.2015(4) 0.3589(3) 0.0685(3) 0.0330(6) Uani d . 1
C C10 0.2107(4) 0.4606(3) 0.1305(2) 0.0308(6) Uani d . 1
H H10 0.1873 0.4305 0.2145 0.037 Uiso calc R 1
C C11 0.2573(4) 0.6106(3) 0.0590(2) 0.0258(6) Uani d . 1

loop_
_atom_site_aniso_label
_atom_site_aniso_U_11
_atom_site_aniso_U_22
_atom_site_aniso_U_33
_atom_site_aniso_U_12
_atom_site_aniso_U_13
_atom_site_aniso_U_23
Cu1 0.0323(2) 0.0444(2) 0.0285(2) -0.01726(15) 0.00659(13) -0.02199(16)
O1 0.0370(11) 0.0443(12) 0.0268(10) -0.0188(9) 0.0052(8) -0.0170(9)
O2 0.0606(14) 0.0634(15) 0.0330(11) -0.0393(12) 0.0052(10) -0.0213(10)
O3 0.0463(13) 0.0768(16) 0.0457(12) -0.0397(12) 0.0233(10) -0.0450(12)
O4 0.0381(11) 0.0596(14) 0.0377(11) -0.0229(10) 0.0080(9) -0.0265(10)
O5 0.0327(11) 0.0621(14) 0.0394(12) -0.0206(10) 0.0063(9) -0.0123(11)
O6 0.0870(19) 0.0435(14) 0.0569(16) -0.0176(13) -0.0015(14) -0.0094(12)
O7 0.0625(16) 0.0414(13) 0.0909(19) -0.0059(12) -0.0105(14) -0.0387(13)
O8 0.0429(12) 0.0513(13) 0.0311(10) -0.0126(10) 0.0020(9) -0.0158(10)
N1 0.0294(12) 0.0343(13) 0.0265(12) -0.0094(10) 0.0021(9) -0.0165(10)
N2 0.0324(13) 0.0458(15) 0.0251(12) -0.0138(11) 0.0050(10) -0.0136(11)
N3 0.0357(15) 0.0383(15) 0.0616(19) 0.0005(12) -0.0113(13) -0.0186(14)
C1 0.0404(16) 0.0359(16) 0.0271(14) -0.0137(13) 0.0002(12) -0.0132(12)
C2 0.0459(17) 0.0421(17) 0.0285(14) -0.0191(14) 0.0028(12) -0.0195(13)
C3 0.0329(16) 0.0543(19) 0.0356(16) -0.0120(14) 0.0113(12) -0.0232(14)
C4 0.0283(15) 0.0394(17) 0.0304(15) -0.0086(13) 0.0003(12) -0.0097(13)
C5 0.0321(15) 0.0350(16) 0.0352(16) -0.0119(12) 0.0016(12) -0.0163(13)
C6 0.0191(13) 0.0436(17) 0.0314(14) -0.0059(12) 0.0020(10) -0.0200(13)
C7 0.0294(15) 0.056(2) 0.0343(15) -0.0065(14) 0.0026(12) -0.0275(15)
C8 0.0271(15) 0.0507(19) 0.0514(18) 0.0000(13) -0.0055(13) -0.0364(16)
C9 0.0219(14) 0.0319(15) 0.0496(17) -0.0035(11) -0.0052(12) -0.0193(13)
C10 0.0266(14) 0.0375(16) 0.0305(14) -0.0045(12) -0.0017(11) -0.0142(12)
C11 0.0204(13) 0.0341(15) 0.0281(13) -0.0054(11) -0.0023(10) -0.0162(12)

loop_
_atom_type_symbol
_atom_type_description
_atom_type_scat_dispersion_real
_atom_type_scat_dispersion_imag
_atom_type_scat_source
C C 0.0033 0.0016 'International Tables Vol C Tables 4.2.6.8 and 6.1.1.4'
H H 0.0000 0.0000 'International Tables Vol C Tables 4.2.6.8 and 6.1.1.4'
Cu Cu 0.3201 1.2651 'International Tables Vol C Tables 4.2.6.8 and 6.1.1.4'
N N 0.0061 0.0033 'International Tables Vol C Tables 4.2.6.8 and 6.1.1.4'
O O 0.0106 0.0060 'International Tables Vol C Tables 4.2.6.8 and 6.1.1.4'

loop_
_geom_angle_atom_site_label_1
_geom_angle_atom_site_label_2
_geom_angle_atom_site_label_3
_geom_angle
_geom_angle_publ_flag
O1 Cu1 N1 98.39(8) yes
O1 Cu1 O3 82.00(8) yes
N1 Cu1 O3 176.16(9) yes
O1 Cu1 O4 159.71(9) yes
N1 Cu1 O4 97.48(8) yes
O3 Cu1 O4 81.33(8) yes
O1 Cu1 O8 94.16(9) yes
N1 Cu1 O8 94.12(8) yes
O3 Cu1 O8 89.66(9) yes
O4 Cu1 O8 97.21(9) yes
C1 O1 Cu1 116.08(17) ?
O2 C1 O1 124.6(3) ?
O2 C1 C2 117.2(2) ?
O1 C1 C2 118.1(2) ?
O3 C2 C1 107.5(2) ?
O3 C2 H2A 110.2 ?
C1 C2 H2A 110.2 ?
O3 C2 H2B 110.2 ?
C1 C2 H2B 110.2 ?
H2A C2 H2B 108.5 ?
C2 O3 C3 122.8(2) ?
C2 O3 Cu1 116.24(16) ?
C3 O3 Cu1 115.29(17) ?
O3 C3 C4 107.4(2) ?
O3 C3 H3A 110.2 ?
C4 C3 H3A 110.2 ?
O3 C3 H3B 110.2 ?
C4 C3 H3B 110.2 ?
H3A C3 H3B 108.5 ?
O5 C4 O4 125.1(3) ?
O5 C4 C3 117.6(2) ?
O4 C4 C3 117.3(2) ?
C4 O4 Cu1 116.29(18) ?
C5 N1 C11 105.1(2) ?
C5 N1 Cu1 128.69(19) ?
C11 N1 Cu1 126.17(17) ?
C5 N2 C6 107.7(2) ?
C5 N2 H2 126.2 ?
C6 N2 H2 126.2 ?
N1 C5 N2 113.4(2) ?
N1 C5 H5 123.3 ?
N2 C5 H5 123.3 ?
N2 C6 C7 132.3(3) ?
N2 C6 C11 105.5(2) ?
C7 C6 C11 122.2(3) ?
C8 C7 C6 117.2(3) ?
C8 C7 H7 121.4 ?
C6 C7 H7 121.4 ?
C7 C8 C9 120.0(3) ?
C7 C8 H8 120.0 ?
C9 C8 H8 120.0 ?
C10 C9 C8 124.2(3) ?
C10 C9 N3 117.2(3) ?
C8 C9 N3 118.6(3) ?
C9 C10 C11 115.6(2) ?
C9 C10 H10 122.2 ?
C11 C10 H10 122.2 ?
C10 C11 N1 131.0(2) ?
C10 C11 C6 120.7(2) ?
N1 C11 C6 108.3(2) ?
O6 N3 O7 123.3(3) ?
O6 N3 C9 118.5(3) ?
O7 N3 C9 118.2(3) ?
Cu1 O8 H2W 103.3 ?
Cu1 O8 H1W 106.2 ?
H2W O8 H1W 109.6 ?

loop_
_geom_bond_atom_site_label_1
_geom_bond_atom_site_label_2
_geom_bond_distance
_geom_bond_publ_flag
Cu1 O1 1.9450(19) yes
Cu1 N1 1.945(2) yes
Cu1 O3 1.955(2) yes
Cu1 O4 1.957(2) yes
Cu1 O8 2.321(2) yes
O1 C1 1.274(3) ?
O2 C1 1.237(3) ?
C1 C2 1.522(4) ?
C2 O3 1.414(3) ?
C2 H2A 0.9700 ?
C2 H2B 0.9700 ?
O3 C3 1.417(3) ?
C3 C4 1.520(4) ?
C3 H3A 0.9700 ?
C3 H3B 0.9700 ?
C4 O5 1.234(3) ?
C4 O4 1.269(3) ?
N1 C5 1.314(3) ?
N1 C11 1.392(3) ?
N2 C5 1.328(3) ?
N2 C6 1.369(4) ?
N2 H2 0.8600 ?
C5 H5 0.9300 ?
C6 C7 1.397(4) ?
C6 C11 1.405(4) ?
C7 C8 1.363(4) ?
C7 H7 0.9300 ?
C8 C9 1.400(4) ?
C8 H8 0.9300 ?
C9 C10 1.383(4) ?
C9 N3 1.470(4) ?
C10 C11 1.388(4) ?
C10 H10 0.9300 ?
N3 O6 1.223(4) ?
N3 O7 1.231(3) ?
O8 H2W 0.7851 ?
O8 H1W 0.7950 ?

loop_
_geom_hbond_atom_site_label_D
_geom_hbond_atom_site_label_H
_geom_hbond_atom_site_label_A
_geom_hbond_site_symmetry_A
_geom_hbond_distance_DH
_geom_hbond_distance_HA
_geom_hbond_distance_DA
_geom_hbond_angle_DHA
O8 H1W O5 2_566 0.79 2.00 2.788(3) 169.7
O8 H2W O5 1_655 0.79 2.03 2.810(3) 171.6
N2 H2 O2 2_675 0.86 1.85 2.708(3) 178.9
C7 H7 O8 2_665 0.93 2.59 3.322(3) 135.4
